data_4088629
loop_
_publ_author_name
'Schneck, Felix'
'Assmann, Maik'
'Balmer, Markus'
'Harms, Klaus'
'Langer, Robert'

_publ_section_title
;
 Selective Hydrogenation of Amides to Amines and Alcohols Catalyzed by
 Improved Iron Pincer Complexes
;
_journal_issue 11
_journal_name_full Organometallics
_journal_page_first 1931
_journal_paper_doi 10.1021/acs.organomet.6b00251
_journal_volume 35
_journal_year 2016
_chemical_formula_moiety 'C29 H29 Br2 Fe N O P2'
_chemical_formula_sum 'C29 H29 Br2 Fe N O P2'
_chemical_formula_weight 685.14
_space_group_crystal_system orthorhombic
_space_group_IT_number 61
_space_group_name_Hall '-P 2ac 2ab'
_space_group_name_H-M_alt 'P b c a'
_atom_sites_solution_hydrogens mixed
_atom_sites_solution_primary direct
_audit_creation_date 2015-02-26
_audit_creation_method
;
Olex2 1.2
(compiled 2015.01.26 svn.r3150 for OlexSys, GUI svn.r4998)
;
_cell_angle_alpha 90
_cell_angle_beta 90
_cell_angle_gamma 90
_cell_formula_units_Z 8
_cell_length_a 16.489(3)
_cell_length_b 17.020(3)
_cell_length_c 19.647(4)
_cell_measurement_reflns_used 2000
_cell_measurement_temperature 105(2)
_cell_measurement_theta_max 26
_cell_measurement_theta_min 2
_cell_volume 5513.8(18)
_computing_molecular_graphics 'Olex2 (Dolomanov et al., 2009)'
_computing_publication_material 'Olex2 (Dolomanov et al., 2009)'
_computing_structure_refinement 'ShelXL (Sheldrick, 2008)'
_computing_structure_solution 'SIR2004 (Burla et al., 2007)'
_diffrn_ambient_temperature 100.15
_diffrn_measured_fraction_theta_full 0.999
_diffrn_measured_fraction_theta_max 0.997
_diffrn_measurement_device_type 'Bruker P4'
_diffrn_measurement_method '\w scans'
_diffrn_radiation_monochromator graphite
_diffrn_radiation_type MoK\a
_diffrn_radiation_wavelength 0.71073
_diffrn_reflns_av_R_equivalents 0.1306
_diffrn_reflns_av_unetI/netI 0.0631
_diffrn_reflns_Laue_measured_fraction_full 0.999
_diffrn_reflns_Laue_measured_fraction_max 0.997
_diffrn_reflns_limit_h_max 21
_diffrn_reflns_limit_h_min -21
_diffrn_reflns_limit_k_max 22
_diffrn_reflns_limit_k_min -22
_diffrn_reflns_limit_l_max 26
_diffrn_reflns_limit_l_min -20
_diffrn_reflns_number 63936
_diffrn_reflns_point_group_measured_fraction_full 0.999
_diffrn_reflns_point_group_measured_fraction_max 0.997
_diffrn_reflns_theta_full 25.242
_diffrn_reflns_theta_max 28.319
_diffrn_reflns_theta_min 2.393
_exptl_absorpt_coefficient_mu 3.586
_exptl_absorpt_correction_T_max 0.914
_exptl_absorpt_correction_T_min 0.824
_exptl_absorpt_correction_type multi-scan
_exptl_absorpt_process_details 'SADABS V2012/1 (Bruker AXS Inc.)'
_exptl_crystal_colour red
_exptl_crystal_colour_primary red
_exptl_crystal_density_diffrn 1.651
_exptl_crystal_description block
_exptl_crystal_F_000 2752
_exptl_crystal_size_max 0.123
_exptl_crystal_size_mid 0.045
_exptl_crystal_size_min 0.025
_refine_diff_density_max 0.707
_refine_diff_density_min -0.956
_refine_diff_density_rms 0.130
_refine_ls_extinction_method none
_refine_ls_goodness_of_fit_ref 1.056
_refine_ls_hydrogen_treatment mixed
_refine_ls_matrix_type full
_refine_ls_number_parameters 303
_refine_ls_number_reflns 6844
_refine_ls_number_restraints 0
_refine_ls_restrained_S_all 1.056
_refine_ls_R_factor_all 0.0911
_refine_ls_R_factor_gt 0.0488
_refine_ls_shift/su_max 0.001
_refine_ls_shift/su_mean 0.000
_refine_ls_structure_factor_coef Fsqd
_refine_ls_weighting_details 'w=1/[\s^2^(Fo^2^)+(0.0340P)^2^+10.4415P] where P=(Fo^2^+2Fc^2^)/3'
_refine_ls_weighting_scheme calc
_refine_ls_wR_factor_gt 0.0847
_refine_ls_wR_factor_ref 0.0964
_reflns_Friedel_coverage 0.000
_reflns_number_gt 4806
_reflns_number_total 6844
_reflns_threshold_expression 'I > 2\s(I)'
_cod_data_source_file om6b00251_si_003.cif
_cod_data_source_block platon
_cod_database_code 4088629
_shelx_space_group_comment
;
The symmetry employed for this shelxl refinement is uniquely defined
by the following loop, which should always be used as a source of
symmetry information in preference to the above space-group names.
They are only intended as comments.
;
_olex2_refinement_description
;
1. Fixed Uiso
 At 1.2 times of:
  All C(H) groups, All C(H,H) groups
2. Others
 Sof(C2)=Sof(O2)=Sof(Br2)=1-FVAR(1)
 Sof(Br3)=Sof(O1)=Sof(C1)=FVAR(1)
3.a Everything fixed:
 Br3, O1, C1, C2, O2, Br2
3.b Secondary CH2 refined with riding coordinates:
 C17(H17A,H17B), C18(H18A,H18B), C16(H16A,H16B), C15(H15A,H15B)
3.c Aromatic/amide H refined with riding coordinates:
 C5(H5), C7(H7), C30(H30), C10(H10), C12(H12), C4(H4), C6(H6), C14(H14),
 C26(H26), C28(H28), C13(H13), C8(H8), C20(H20), C21(H21), C22(H22), C29(H29),
 C11(H11), C24(H24), C27(H27), C23(H23)
;
_shelx_shelxl_version_number 2014/7
_olex2_submission_special_instructions 'No special instructions were received'

loop_
_space_group_symop_operation_xyz
'x, y, z'
'-x+1/2, -y, z+1/2'
'x+1/2, -y+1/2, -z'
'-x, y+1/2, -z+1/2'
'-x, -y, -z'
'x-1/2, y, -z-1/2'
'-x-1/2, y-1/2, z'
'x, -y-1/2, z-1/2'

loop_
_atom_site_label
_atom_site_type_symbol
_atom_site_fract_x
_atom_site_fract_y
_atom_site_fract_z
_atom_site_U_iso_or_equiv
_atom_site_adp_type
_atom_site_occupancy
_atom_site_site_symmetry_order
_atom_site_calc_flag
_atom_site_refinement_flags_posn
_atom_site_refinement_flags_occupancy
_atom_site_disorder_assembly
_atom_site_disorder_group
Br3 Br 0.8286 0.5284 0.5019 0.015 Uani 0.189 1 d . P A 1
O1 O 0.7673 0.7008 0.6038 0.010 Uani 0.189 1 d . P A 1
C1 C 0.7336 0.6514 0.5781 0.025 Uani 0.189 1 d . P A 1
C2 C 0.7897 0.5471 0.5104 0.016 Uani 0.811 1 d . P A 2
O2 O 0.8543 0.5300 0.4970 0.011 Uani 0.811 1 d . P A 2
Br2 Br 0.7471 0.6880 0.5936 0.015 Uani 0.811 1 d . P A 2
Br1 Br 0.54797(2) 0.59862(2) 0.56902(2) 0.02195(10) Uani 1 1 d . . . .
Fe1 Fe 0.69187(3) 0.57308(3) 0.53398(3) 0.01273(11) Uani 1 1 d . . . .
P1 P 0.66928(6) 0.63584(6) 0.43438(5) 0.0152(2) Uani 1 1 d . . . .
P2 P 0.70176(6) 0.49446(5) 0.62494(5) 0.0143(2) Uani 1 1 d . . . .
N1 N 0.6448(2) 0.47775(18) 0.48501(16) 0.0164(7) Uani 1 1 d . . . .
C3 C 0.5892(2) 0.7092(2) 0.4289(2) 0.0185(8) Uani 1 1 d . . . .
C25 C 0.6619(2) 0.5188(2) 0.70903(19) 0.0150(8) Uani 1 1 d . . . .
C5 C 0.5294(3) 0.8270(2) 0.4752(2) 0.0260(10) Uani 1 1 d . . . .
H5 H 0.5294 0.8677 0.5084 0.031 Uiso 1 1 calc R . . .
C19 C 0.8011(2) 0.4567(2) 0.64982(19) 0.0161(8) Uani 1 1 d . . . .
C7 C 0.4703(2) 0.7666(2) 0.3775(2) 0.0252(9) Uani 1 1 d . . . .
H7 H 0.4295 0.7657 0.3434 0.030 Uiso 1 1 calc R . . .
C30 C 0.6419(2) 0.5951(2) 0.7275(2) 0.0219(9) Uani 1 1 d . . . .
H30 H 0.6432 0.6359 0.6945 0.026 Uiso 1 1 calc R . . .
C10 C 0.8227(2) 0.7067(2) 0.42009(19) 0.0177(8) Uani 1 1 d . . . .
H10 H 0.8311 0.6926 0.4663 0.021 Uiso 1 1 calc R . . .
C17 C 0.6615(2) 0.4010(2) 0.5184(2) 0.0204(8) Uani 1 1 d . . . .
H17A H 0.7186 0.3855 0.5105 0.025 Uiso 1 1 calc R . . .
H17B H 0.6260 0.3599 0.4989 0.025 Uiso 1 1 calc R . . .
C9 C 0.7504(2) 0.6865(2) 0.38820(18) 0.0170(8) Uani 1 1 d . . . .
C12 C 0.8708(2) 0.7690(2) 0.3183(2) 0.0225(9) Uani 1 1 d . . . .
H12 H 0.9120 0.7965 0.2943 0.027 Uiso 1 1 calc R . . .
C4 C 0.5888(2) 0.7693(2) 0.4770(2) 0.0208(9) Uani 1 1 d . . . .
H4 H 0.6294 0.7708 0.5112 0.025 Uiso 1 1 calc R . . .
C6 C 0.4704(2) 0.8255(2) 0.4255(2) 0.0260(10) Uani 1 1 d . . . .
H6 H 0.4298 0.8651 0.4244 0.031 Uiso 1 1 calc R . . .
C14 C 0.7393(2) 0.7092(2) 0.32029(19) 0.0198(8) Uani 1 1 d . . . .
H14 H 0.6903 0.6960 0.2975 0.024 Uiso 1 1 calc R . . .
C26 C 0.6598(2) 0.4601(2) 0.7579(2) 0.0194(8) Uani 1 1 d . . . .
H26 H 0.6734 0.4078 0.7458 0.023 Uiso 1 1 calc R . . .
C28 C 0.6187(2) 0.5528(3) 0.8423(2) 0.0238(9) Uani 1 1 d . . . .
H28 H 0.6043 0.5644 0.8880 0.029 Uiso 1 1 calc R . . .
C18 C 0.6458(2) 0.4091(2) 0.5940(2) 0.0192(8) Uani 1 1 d . . . .
H18A H 0.6640 0.3612 0.6182 0.023 Uiso 1 1 calc R . . .
H18B H 0.5870 0.4161 0.6025 0.023 Uiso 1 1 calc R . . .
C16 C 0.6357(2) 0.5537(2) 0.3799(2) 0.0216(9) Uani 1 1 d . . . .
H16A H 0.5759 0.5542 0.3759 0.026 Uiso 1 1 calc R . . .
H16B H 0.6590 0.5595 0.3337 0.026 Uiso 1 1 calc R . . .
C15 C 0.6634(2) 0.4766(2) 0.41104(19) 0.0190(8) Uani 1 1 d . . . .
H15A H 0.6350 0.4322 0.3889 0.023 Uiso 1 1 calc R . . .
H15B H 0.7225 0.4698 0.4040 0.023 Uiso 1 1 calc R . . .
C13 C 0.7985(3) 0.7506(2) 0.2861(2) 0.0256(9) Uani 1 1 d . . . .
H13 H 0.7898 0.7665 0.2404 0.031 Uiso 1 1 calc R . . .
C8 C 0.5294(2) 0.7086(2) 0.3786(2) 0.0212(9) Uani 1 1 d . . . .
H8 H 0.5292 0.6684 0.3450 0.025 Uiso 1 1 calc R . . .
C20 C 0.8251(2) 0.3798(2) 0.6376(2) 0.0194(8) Uani 1 1 d . . . .
H20 H 0.7901 0.3456 0.6131 0.023 Uiso 1 1 calc R . . .
C21 C 0.8991(3) 0.3525(3) 0.6604(2) 0.0268(10) Uani 1 1 d . . . .
H21 H 0.9142 0.2995 0.6522 0.032 Uiso 1 1 calc R . . .
C22 C 0.9511(3) 0.4018(3) 0.6950(2) 0.0279(10) Uani 1 1 d . . . .
H22 H 1.0019 0.3828 0.7108 0.033 Uiso 1 1 calc R . . .
C29 C 0.6202(2) 0.6118(2) 0.7943(2) 0.0252(9) Uani 1 1 d . . . .
H29 H 0.6064 0.6640 0.8068 0.030 Uiso 1 1 calc R . . .
C11 C 0.8830(2) 0.7472(2) 0.3852(2) 0.0203(8) Uani 1 1 d . . . .
H11 H 0.9324 0.7599 0.4074 0.024 Uiso 1 1 calc R . . .
C24 C 0.8545(2) 0.5066(2) 0.6844(2) 0.0200(9) Uani 1 1 d . . . .
H24 H 0.8396 0.5597 0.6926 0.024 Uiso 1 1 calc R . . .
C27 C 0.6380(2) 0.4771(3) 0.8241(2) 0.0223(9) Uani 1 1 d . . . .
H27 H 0.6363 0.4364 0.8571 0.027 Uiso 1 1 calc R . . .
C23 C 0.9286(2) 0.4793(3) 0.7064(2) 0.0252(9) Uani 1 1 d . . . .
H23 H 0.9646 0.5137 0.7297 0.030 Uiso 1 1 calc R . . .
H1 H 0.594(3) 0.481(2) 0.488(2) 0.014(11) Uiso 1 1 d . . . .

loop_
_atom_site_aniso_label
_atom_site_aniso_U_11
_atom_site_aniso_U_22
_atom_site_aniso_U_33
_atom_site_aniso_U_23
_atom_site_aniso_U_13
_atom_site_aniso_U_12
Br3 0.011 0.022 0.011 -0.002 0.002 -0.003
O1 0.010 0.010 0.010 0.000 0.000 0.000
C1 0.024 0.025 0.025 0.000 0.000 0.000
C2 0.017 0.016 0.016 0.000 0.000 0.000
O2 0.010 0.012 0.011 0.000 0.000 0.000
Br2 0.019 0.014 0.013 -0.002 0.000 -0.003
Br1 0.01837(18) 0.0208(2) 0.0267(2) -0.00161(17) 0.00213(17) 0.00117(16)
Fe1 0.0135(2) 0.0115(2) 0.0132(2) -0.0022(2) 0.0008(2) -0.0006(2)
P1 0.0166(5) 0.0164(5) 0.0125(5) -0.0020(4) -0.0007(4) -0.0006(4)
P2 0.0169(5) 0.0117(5) 0.0143(5) -0.0010(4) 0.0024(4) -0.0009(4)
N1 0.0138(17) 0.0168(16) 0.0185(17) -0.0036(13) 0.0004(14) -0.0016(13)
C3 0.0181(19) 0.019(2) 0.0181(19) 0.0044(16) 0.0030(16) -0.0032(15)
C25 0.0120(18) 0.0163(19) 0.0166(18) -0.0020(16) 0.0034(15) 0.0001(15)
C5 0.034(2) 0.021(2) 0.023(2) 0.0029(18) 0.0087(19) 0.0033(18)
C19 0.0173(19) 0.0187(19) 0.0125(17) 0.0010(15) 0.0052(16) 0.0005(15)
C7 0.016(2) 0.031(2) 0.029(2) 0.010(2) -0.0018(18) -0.0032(17)
C30 0.025(2) 0.0166(19) 0.024(2) 0.0011(17) 0.0076(18) -0.0012(17)
C10 0.022(2) 0.0158(19) 0.0149(19) -0.0018(15) 0.0019(16) 0.0017(15)
C17 0.023(2) 0.0146(19) 0.023(2) -0.0049(17) -0.0070(17) 0.0002(16)
C9 0.0182(18) 0.0182(18) 0.0146(17) -0.0028(15) 0.0035(17) 0.0035(16)
C12 0.027(2) 0.020(2) 0.021(2) -0.0007(17) 0.0107(18) -0.0014(17)
C4 0.026(2) 0.022(2) 0.0145(19) 0.0015(16) -0.0009(17) 0.0007(17)
C6 0.018(2) 0.028(2) 0.032(2) 0.0089(19) 0.0084(19) 0.0040(17)
C14 0.019(2) 0.025(2) 0.0161(18) -0.0034(16) -0.0014(16) 0.0037(17)
C26 0.018(2) 0.020(2) 0.021(2) 0.0040(17) 0.0010(17) 0.0045(16)
C28 0.020(2) 0.038(3) 0.0135(19) -0.0011(18) 0.0001(17) 0.0032(18)
C18 0.0174(19) 0.0152(19) 0.025(2) 0.0020(17) 0.0004(16) -0.0021(15)
C16 0.024(2) 0.024(2) 0.0163(19) -0.0050(17) -0.0041(17) -0.0036(17)
C15 0.021(2) 0.022(2) 0.0139(18) -0.0066(16) -0.0024(16) -0.0017(16)
C13 0.035(2) 0.027(2) 0.015(2) 0.0043(17) 0.0060(19) 0.010(2)
C8 0.018(2) 0.022(2) 0.024(2) 0.0003(17) -0.0007(17) -0.0032(16)
C20 0.021(2) 0.0166(19) 0.021(2) -0.0031(16) 0.0027(17) 0.0001(16)
C21 0.028(2) 0.022(2) 0.031(2) 0.0021(18) 0.009(2) 0.0071(18)
C22 0.018(2) 0.040(3) 0.025(2) 0.009(2) 0.0053(18) 0.005(2)
C29 0.025(2) 0.025(2) 0.026(2) -0.0082(18) 0.0081(18) 0.0022(18)
C11 0.023(2) 0.020(2) 0.018(2) -0.0024(17) 0.0027(17) 0.0003(17)
C24 0.018(2) 0.021(2) 0.021(2) -0.0023(17) 0.0040(16) -0.0002(16)
C27 0.020(2) 0.029(2) 0.018(2) 0.0051(18) 0.0005(17) 0.0072(18)
C23 0.018(2) 0.035(2) 0.023(2) -0.0033(19) 0.0018(17) -0.0048(18)

loop_
_atom_type_symbol
_atom_type_description
_atom_type_scat_dispersion_real
_atom_type_scat_dispersion_imag
_atom_type_scat_source
C C 0.0033 0.0016 'International Tables Vol C Tables 4.2.6.8 and 6.1.1.4'
H H 0.0000 0.0000 'International Tables Vol C Tables 4.2.6.8 and 6.1.1.4'
Br Br -0.2901 2.4595 'International Tables Vol C Tables 4.2.6.8 and 6.1.1.4'
Fe Fe 0.3463 0.8444 'International Tables Vol C Tables 4.2.6.8 and 6.1.1.4'
N N 0.0061 0.0033 'International Tables Vol C Tables 4.2.6.8 and 6.1.1.4'
O O 0.0106 0.0060 'International Tables Vol C Tables 4.2.6.8 and 6.1.1.4'
P P 0.1023 0.0942 'International Tables Vol C Tables 4.2.6.8 and 6.1.1.4'

loop_
_geom_angle_atom_site_label_1
_geom_angle_atom_site_label_2
_geom_angle_atom_site_label_3
_geom_angle
O1 C1 Fe1 173.594(17)
O2 C2 Fe1 177.93(2)
Br3 Fe1 Br1 171.96(2)
C1 Fe1 Br3 90.11(2)
C1 Fe1 Br1 96.03(2)
C1 Fe1 P1 97.74(4)
C1 Fe1 P2 91.83(4)
C1 Fe1 N1 177.60(10)
C2 Fe1 Br2 89.15(2)
C2 Fe1 Br1 175.24(3)
C2 Fe1 P1 92.43(3)
C2 Fe1 P2 89.61(3)
C2 Fe1 N1 91.46(10)
Br2 Fe1 Br1 94.70(2)
P1 Fe1 Br3 94.33(3)
P1 Fe1 Br2 95.62(3)
P1 Fe1 Br1 89.99(3)
P2 Fe1 Br3 87.29(3)
P2 Fe1 Br2 93.90(3)
P2 Fe1 Br1 87.33(3)
P2 Fe1 P1 170.29(4)
N1 Fe1 Br3 88.97(10)
N1 Fe1 Br2 179.37(10)
N1 Fe1 Br1 84.69(10)
N1 Fe1 P1 84.54(10)
N1 Fe1 P2 85.92(10)
C3 P1 Fe1 119.65(13)
C3 P1 C9 100.25(17)
C3 P1 C16 105.52(18)
C9 P1 Fe1 122.05(13)
C9 P1 C16 106.74(18)
C16 P1 Fe1 101.16(13)
C25 P2 Fe1 124.09(13)
C25 P2 C19 99.26(17)
C19 P2 Fe1 119.30(12)
C18 P2 Fe1 99.98(13)
C18 P2 C25 107.41(18)
C18 P2 C19 105.23(18)
Fe1 N1 H1 107(3)
C17 N1 Fe1 114.8(2)
C17 N1 H1 102(3)
C15 N1 Fe1 113.1(2)
C15 N1 C17 112.4(3)
C15 N1 H1 106(3)
C4 C3 P1 117.9(3)
C4 C3 C8 118.8(4)
C8 C3 P1 123.3(3)
C30 C25 P2 122.3(3)
C26 C25 P2 118.2(3)
C26 C25 C30 119.1(4)
C4 C5 H5 119.9
C6 C5 H5 119.9
C6 C5 C4 120.2(4)
C20 C19 P2 122.7(3)
C20 C19 C24 118.5(4)
C24 C19 P2 118.8(3)
C6 C7 H7 119.8
C6 C7 C8 120.5(4)
C8 C7 H7 119.8
C25 C30 H30 120.0
C25 C30 C29 120.0(4)
C29 C30 H30 120.0
C9 C10 H10 119.6
C9 C10 C11 120.9(4)
C11 C10 H10 119.6
N1 C17 H17A 109.9
N1 C17 H17B 109.9
N1 C17 C18 108.7(3)
H17A C17 H17B 108.3
C18 C17 H17A 109.9
C18 C17 H17B 109.9
C10 C9 P1 121.3(3)
C10 C9 C14 118.3(4)
C14 C9 P1 120.3(3)
C13 C12 H12 120.0
C11 C12 H12 120.0
C11 C12 C13 120.0(4)
C3 C4 H4 119.8
C5 C4 C3 120.5(4)
C5 C4 H4 119.8
C5 C6 H6 120.0
C7 C6 C5 120.0(4)
C7 C6 H6 120.0
C9 C14 H14 119.6
C13 C14 C9 120.7(4)
C13 C14 H14 119.6
C25 C26 H26 119.7
C27 C26 C25 120.6(4)
C27 C26 H26 119.7
C29 C28 H28 120.0
C27 C28 H28 120.0
C27 C28 C29 120.0(4)
P2 C18 H18A 110.1
P2 C18 H18B 110.1
C17 C18 P2 108.2(3)
C17 C18 H18A 110.1
C17 C18 H18B 110.1
H18A C18 H18B 108.4
P1 C16 H16A 109.8
P1 C16 H16B 109.8
H16A C16 H16B 108.3
C15 C16 P1 109.3(3)
C15 C16 H16A 109.8
C15 C16 H16B 109.8
N1 C15 C16 108.7(3)
N1 C15 H15A 109.9
N1 C15 H15B 109.9
C16 C15 H15A 109.9
C16 C15 H15B 109.9
H15A C15 H15B 108.3
C12 C13 H13 119.9
C14 C13 C12 120.2(4)
C14 C13 H13 119.9
C3 C8 H8 119.9
C7 C8 C3 120.1(4)
C7 C8 H8 119.9
C19 C20 H20 119.6
C21 C20 C19 120.9(4)
C21 C20 H20 119.6
C20 C21 H21 119.8
C22 C21 C20 120.3(4)
C22 C21 H21 119.8
C21 C22 H22 120.3
C21 C22 C23 119.5(4)
C23 C22 H22 120.3
C30 C29 H29 120.0
C28 C29 C30 120.1(4)
C28 C29 H29 120.0
C10 C11 H11 120.0
C12 C11 C10 119.9(4)
C12 C11 H11 120.0
C19 C24 H24 119.8
C23 C24 C19 120.4(4)
C23 C24 H24 119.8
C26 C27 H27 119.9
C28 C27 C26 120.2(4)
C28 C27 H27 119.9
C22 C23 H23 119.8
C24 C23 C22 120.4(4)
C24 C23 H23 119.8

loop_
_geom_bond_atom_site_label_1
_geom_bond_atom_site_label_2
_geom_bond_distance
Br3 Fe1 2.4620(6)
O1 C1 1.1274
C1 Fe1 1.7330(5)
C2 O2 1.1360
C2 Fe1 1.7353(6)
Br2 Fe1 2.4557(6)
Br1 Fe1 2.5085(8)
Fe1 P1 2.2602(12)
Fe1 P2 2.2386(11)
Fe1 N1 2.040(3)
P1 C3 1.820(4)
P1 C9 1.832(4)
P1 C16 1.845(4)
P2 C25 1.826(4)
P2 C19 1.826(4)
P2 C18 1.825(4)
N1 C17 1.487(5)
N1 C15 1.485(5)
N1 H1 0.84(4)
C3 C4 1.393(5)
C3 C8 1.396(5)
C25 C30 1.388(5)
C25 C26 1.386(5)
C5 H5 0.9500
C5 C4 1.387(5)
C5 C6 1.378(6)
C19 C20 1.388(5)
C19 C24 1.399(5)
C7 H7 0.9500
C7 C6 1.377(6)
C7 C8 1.387(6)
C30 H30 0.9500
C30 C29 1.389(6)
C10 H10 0.9500
C10 C9 1.390(5)
C10 C11 1.390(5)
C17 H17A 0.9900
C17 H17B 0.9900
C17 C18 1.516(5)
C9 C14 1.401(5)
C12 H12 0.9500
C12 C13 1.384(6)
C12 C11 1.380(6)
C4 H4 0.9500
C6 H6 0.9500
C14 H14 0.9500
C14 C13 1.379(6)
C26 H26 0.9500
C26 C27 1.379(5)
C28 H28 0.9500
C28 C29 1.379(6)
C28 C27 1.374(6)
C18 H18A 0.9900
C18 H18B 0.9900
C16 H16A 0.9900
C16 H16B 0.9900
C16 C15 1.518(5)
C15 H15A 0.9900
C15 H15B 0.9900
C13 H13 0.9500
C8 H8 0.9500
C20 H20 0.9500
C20 C21 1.380(6)
C21 H21 0.9500
C21 C22 1.379(6)
C22 H22 0.9500
C22 C23 1.389(6)
C29 H29 0.9500
C11 H11 0.9500
C24 H24 0.9500
C24 C23 1.377(6)
C27 H27 0.9500
C23 H23 0.9500
